data_7111101
loop_
_publ_author_name
'Long, De-Liang'
'Blake, Alexander J.'
'Champness, Neil R.'
'Schr\"oder, Martin'

_publ_section_title
;
 Can 4,4&#x2032;-bipyridine N,N&#x2019;-dioxide play the same important
 role as 4,4&#x2032;-bipyridine in the construction of metal coordination
 networks and crystal engineering?
;
_journal_issue 22
_journal_name_full 'Chemical Communications'
_journal_page_first 2273
_journal_paper_doi 10.1039/b006679f
_journal_year 2000
_chemical_formula_sum 'C60 H48 N14 O18 Zn'
_chemical_formula_weight 1318.49
_chemical_name_systematic
; 
 ? 
;
_space_group_IT_number 2
_symmetry_cell_setting triclinic
_symmetry_space_group_name_Hall '-P 1'
_symmetry_space_group_name_H-M 'P -1'
_atom_sites_solution_hydrogens geom
_atom_sites_solution_primary direct
_atom_sites_solution_secondary 'difference Fourier methods'
_audit_creation_method SHELXL-97
_cell_angle_alpha 104.589(6)
_cell_angle_beta 96.265(6)
_cell_angle_gamma 99.082(6)
_cell_formula_units_Z 1
_cell_length_a 8.8202(9)
_cell_length_b 11.6805(10)
_cell_length_c 14.006(2)
_cell_measurement_reflns_used 17405
_cell_measurement_temperature 150(2)
_cell_measurement_theta_max 27.56
_cell_measurement_theta_min 1.84
_cell_volume 1362.1(3)
_computing_cell_refinement 'DENZO and COLLECT'
_computing_data_collection 'DENZO (Otwinowski & Minor, 1997); COLLECT (Hooft, 1998)'
_computing_data_reduction 'DENZO and COLLECT'
_computing_molecular_graphics 'SHELXTL/PC v5.03 (Sheldrick, 1994)'
_computing_publication_material 'SHELXTL/PC v5.03 (Sheldrick, 1994)'
_computing_structure_refinement 'SHELXL-97 (Sheldrick, 1997)'
_computing_structure_solution 'SHELXS-97 (Sheldrick, 1990)'
_diffrn_ambient_temperature 150(2)
_diffrn_measured_fraction_theta_full 0.973
_diffrn_measured_fraction_theta_max 0.973
_diffrn_measurement_device_type 'Enraf Nonius KappaCCD area detector'
_diffrn_measurement_method 'phi and omega scans'
_diffrn_radiation_monochromator graphite
_diffrn_radiation_source 'fine-focus sealed tube'
_diffrn_radiation_type MoK\a
_diffrn_radiation_wavelength 0.71073
_diffrn_reflns_av_R_equivalents 0.0994
_diffrn_reflns_av_sigmaI/netI 0.1437
_diffrn_reflns_limit_h_max 11
_diffrn_reflns_limit_h_min -11
_diffrn_reflns_limit_k_max 15
_diffrn_reflns_limit_k_min -15
_diffrn_reflns_limit_l_max 18
_diffrn_reflns_limit_l_min -18
_diffrn_reflns_number 17405
_diffrn_reflns_theta_full 27.56
_diffrn_reflns_theta_max 27.56
_diffrn_reflns_theta_min 1.84
_diffrn_standards_decay_% none
_diffrn_standards_number 0
_exptl_absorpt_coefficient_mu 0.546
_exptl_absorpt_correction_T_max 0.965
_exptl_absorpt_correction_T_min 0.892
_exptl_absorpt_correction_type multi-scan
_exptl_absorpt_process_details
;
Using multiple and symmetry-related data measurements
via the program SORTAV. (Blessing, 1995)
;
_exptl_crystal_colour colourless
_exptl_crystal_density_diffrn 1.607
_exptl_crystal_density_meas ?
_exptl_crystal_density_method 'not measured'
_exptl_crystal_description block
_exptl_crystal_F_000 680
_exptl_crystal_size_max 0.15
_exptl_crystal_size_mid 0.15
_exptl_crystal_size_min 0.10
_refine_diff_density_max 1.36
_refine_diff_density_min -0.79
_refine_diff_density_rms 0.10
_refine_ls_extinction_coef 0.0044(14)
_refine_ls_extinction_expression Fc^*^=kFc[1+0.001xFc^2^\l^3^/sin(2\q)]^-1/4^
_refine_ls_extinction_method SHELXL
_refine_ls_goodness_of_fit_ref 0.97
_refine_ls_hydrogen_treatment 'riding model'
_refine_ls_matrix_type full
_refine_ls_number_parameters 422
_refine_ls_number_reflns 6140
_refine_ls_number_restraints 0
_refine_ls_restrained_S_all 0.97
_refine_ls_R_factor_all 0.145
_refine_ls_R_factor_gt 0.069
_refine_ls_shift/su_max 0.001
_refine_ls_shift/su_mean 0.000
_refine_ls_structure_factor_coef Fsqd
_refine_ls_weighting_details 'calc w=1/[\s^2^(Fo^2^)+(0.0859P)^2^] where P=(Fo^2^+2Fc^2^)/3'
_refine_ls_weighting_scheme calc
_refine_ls_wR_factor_gt 0.146
_refine_ls_wR_factor_ref 0.179
_reflns_number_gt 3378
_reflns_number_total 6140
_reflns_threshold_expression >2sigma(I)
_cod_data_source_file b006679fsup1.cif
_cod_data_source_block ZNPYNT
_cod_depositor_comments
;
The following automatic conversions were performed:
'_atom_site_symetry_multiplicity' tag replaced with
'_atom_site_symmetry_multiplicity'.

Automatic conversion script
Id: cif_correct_tags 1440 2010-10-19 06:21:57Z saulius 

The following automatic conversions were performed:

'_symmetry_cell_setting' value 'Triclinic' changed to 'triclinic'
according to /home/saulius/struct/CIF-dictionaries/cif_core.dic
dictionary named 'cif_core.dic' version 2.4.2 from 2011-04-26.

Automatic conversion script
Id: cif_fix_values 1891 2012-01-12 08:04:46Z andrius 

The following automatic conversions were performed:

'_exptl_crystal_density_meas' value 'none' was changed to '?' - the
value is perceived as not measured.

Automatic conversion script
Id: cif_fix_values 3008 2015-01-20 13:52:24Z robertas 

The following automatic conversions were performed:

'_atom_sites_solution_hydrogens' value 'placed geometrically' was
changed to 'geom'.

Automatic conversion script
Id: cif_fix_values 6452 2018-10-05 10:23:21Z andrius 
;
_cod_original_sg_symbol_H-M P-1
_cod_database_code 7111101

loop_
_symmetry_equiv_pos_as_xyz
'x, y, z'
'-x, -y, -z'

loop_
_atom_site_label
_atom_site_type_symbol
_atom_site_fract_x
_atom_site_fract_y
_atom_site_fract_z
_atom_site_U_iso_or_equiv
_atom_site_adp_type
_atom_site_occupancy
_atom_site_symmetry_multiplicity
_atom_site_calc_flag
_atom_site_refinement_flags
Zn Zn 0.0000 0.0000 0.5000 0.0244(2) Uani 1 2 d S
O10 O -0.2325(3) -0.0225(2) 0.44465(19) 0.0272(6) Uani 1 1 d .
O20 O -0.8214(3) 0.6156(2) 0.5810(2) 0.0353(7) Uani 1 1 d .
O30 O -0.0200(3) -0.1864(2) 0.46229(18) 0.0268(6) Uani 1 1 d .
O40 O -0.2005(3) -0.7402(2) -0.1968(2) 0.0349(7) Uani 1 1 d .
O50 O -0.0724(3) -0.0141(2) 0.63588(19) 0.0280(6) Uani 1 1 d .
O60 O 0.5651(3) -0.1549(3) 1.1865(2) 0.0395(8) Uani 1 1 d .
N10 N -0.3187(4) 0.0615(3) 0.4681(2) 0.0229(7) Uani 1 1 d .
N20 N -0.7442(4) 0.5271(3) 0.5641(2) 0.0267(8) Uani 1 1 d .
N30 N -0.0609(4) -0.2664(3) 0.3728(2) 0.0247(8) Uani 1 1 d .
N40 N -0.1909(4) -0.6712(3) -0.1071(2) 0.0284(8) Uani 1 1 d .
N50 N 0.0146(4) -0.0366(3) 0.7100(2) 0.0239(7) Uani 1 1 d .
N60 N 0.4795(4) -0.1370(3) 1.1123(3) 0.0292(8) Uani 1 1 d .
C11 C -0.3125(4) 0.1262(3) 0.5632(3) 0.0261(9) Uani 1 1 d .
H11A H -0.2474 0.1114 0.6156 0.031 Uiso 1 1 calc R
C12 C -0.4006(4) 0.2132(3) 0.5840(3) 0.0257(9) Uani 1 1 d .
H12A H -0.3960 0.2581 0.6513 0.031 Uiso 1 1 calc R
C13 C -0.4968(4) 0.2376(3) 0.5088(3) 0.0243(9) Uani 1 1 d .
C14 C -0.5046(4) 0.1647(3) 0.4118(3) 0.0260(9) Uani 1 1 d .
H14A H -0.5721 0.1754 0.3584 0.031 Uiso 1 1 calc R
C15 C -0.4148(4) 0.0772(3) 0.3931(3) 0.0258(9) Uani 1 1 d .
H15A H -0.4210 0.0279 0.3270 0.031 Uiso 1 1 calc R
C21 C -0.7988(5) 0.4269(3) 0.4860(3) 0.0280(9) Uani 1 1 d .
H21A H -0.8925 0.4221 0.4434 0.034 Uiso 1 1 calc R
C22 C -0.7208(4) 0.3334(3) 0.4681(3) 0.0260(9) Uani 1 1 d .
H22A H -0.7606 0.2651 0.4127 0.031 Uiso 1 1 calc R
C23 C -0.5844(5) 0.3362(3) 0.5295(3) 0.0257(9) Uani 1 1 d .
C24 C -0.5304(5) 0.4409(3) 0.6089(3) 0.0276(9) Uani 1 1 d .
H24A H -0.4372 0.4473 0.6525 0.033 Uiso 1 1 calc R
C25 C -0.6100(5) 0.5338(3) 0.6244(3) 0.0286(9) Uani 1 1 d .
H25A H -0.5707 0.6040 0.6782 0.034 Uiso 1 1 calc R
C31 C 0.0048(5) -0.3656(3) 0.3560(3) 0.0264(9) Uani 1 1 d .
H31A H 0.0770 -0.3762 0.4071 0.032 Uiso 1 1 calc R
C32 C -0.0330(5) -0.4501(3) 0.2657(3) 0.0281(9) Uani 1 1 d .
H32A H 0.0124 -0.5200 0.2554 0.034 Uiso 1 1 calc R
C33 C -0.1359(4) -0.4370(3) 0.1885(3) 0.0242(9) Uani 1 1 d .
C34 C -0.2055(5) -0.3349(3) 0.2107(3) 0.0270(9) Uani 1 1 d .
H34A H -0.2801 -0.3231 0.1616 0.032 Uiso 1 1 calc R
C35 C -0.1663(5) -0.2515(3) 0.3035(3) 0.0267(9) Uani 1 1 d .
H35A H -0.2147 -0.1833 0.3179 0.032 Uiso 1 1 calc R
C41 C -0.2832(5) -0.5880(4) -0.0860(3) 0.0328(10) Uani 1 1 d .
H41A H -0.3571 -0.5805 -0.1376 0.039 Uiso 1 1 calc R
C42 C -0.2706(5) -0.5149(3) 0.0089(3) 0.0289(10) Uani 1 1 d .
H42A H -0.3365 -0.4576 0.0216 0.035 Uiso 1 1 calc R
C43 C -0.1645(4) -0.5221(3) 0.0871(3) 0.0244(9) Uani 1 1 d .
C44 C -0.0731(5) -0.6095(3) 0.0632(3) 0.0258(9) Uani 1 1 d .
H44A H 0.0001 -0.6195 0.1141 0.031 Uiso 1 1 calc R
C45 C -0.0875(5) -0.6806(3) -0.0317(3) 0.0279(9) Uani 1 1 d .
H45A H -0.0230 -0.7387 -0.0456 0.033 Uiso 1 1 calc R
C51 C 0.0839(4) -0.1337(3) 0.6935(3) 0.0260(9) Uani 1 1 d .
H51A H 0.0710 -0.1866 0.6282 0.031 Uiso 1 1 calc R
C52 C 0.1735(5) -0.1560(3) 0.7717(3) 0.0273(9) Uani 1 1 d .
H52A H 0.2219 -0.2243 0.7595 0.033 Uiso 1 1 calc R
C53 C 0.1939(4) -0.0796(3) 0.8680(3) 0.0241(9) Uani 1 1 d .
C54 C 0.1178(5) 0.0181(3) 0.8814(3) 0.0270(9) Uani 1 1 d .
H54A H 0.1273 0.0717 0.9461 0.032 Uiso 1 1 calc R
C55 C 0.0294(4) 0.0379(3) 0.8023(3) 0.0272(9) Uani 1 1 d .
H55A H -0.0216 0.1047 0.8129 0.033 Uiso 1 1 calc R
C61 C 0.3731(5) -0.0640(3) 1.1286(3) 0.0269(9) Uani 1 1 d .
H61A H 0.3619 -0.0259 1.1952 0.032 Uiso 1 1 calc R
C62 C 0.2830(5) -0.0448(3) 1.0516(3) 0.0264(9) Uani 1 1 d .
H62A H 0.2108 0.0073 1.0655 0.032 Uiso 1 1 calc R
C63 C 0.2935(4) -0.0994(3) 0.9523(3) 0.0258(9) Uani 1 1 d .
C64 C 0.4044(4) -0.1725(3) 0.9375(3) 0.0265(9) Uani 1 1 d .
H64A H 0.4174 -0.2115 0.8715 0.032 Uiso 1 1 calc R
C65 C 0.4943(5) -0.1885(4) 1.0168(3) 0.0306(10) Uani 1 1 d .
H65A H 0.5701 -0.2376 1.0045 0.037 Uiso 1 1 calc R
N1 N -0.2549(5) 0.7237(3) 0.8268(3) 0.0444(10) Uani 1 1 d .
O1 O -0.1850(4) 0.7631(3) 0.9130(3) 0.0616(11) Uani 1 1 d .
O2 O -0.3239(6) 0.7812(4) 0.7829(3) 0.0854(14) Uani 1 1 d .
O3 O -0.2385(6) 0.6213(4) 0.7774(4) 0.1061(18) Uani 1 1 d .

loop_
_atom_site_aniso_label
_atom_site_aniso_U_11
_atom_site_aniso_U_22
_atom_site_aniso_U_33
_atom_site_aniso_U_23
_atom_site_aniso_U_13
_atom_site_aniso_U_12
Zn 0.0245(4) 0.0236(4) 0.0251(4) 0.0048(3) -0.0001(3) 0.0103(3)
O10 0.0256(15) 0.0227(14) 0.0310(16) -0.0004(12) -0.0021(12) 0.0147(12)
O20 0.0342(17) 0.0273(15) 0.0454(19) 0.0065(13) 0.0027(14) 0.0168(13)
O30 0.0370(16) 0.0205(13) 0.0183(15) -0.0007(11) -0.0041(12) 0.0070(12)
O40 0.0416(18) 0.0352(16) 0.0217(16) -0.0010(13) 0.0033(13) 0.0052(14)
O50 0.0290(15) 0.0370(15) 0.0210(15) 0.0084(12) 0.0010(12) 0.0169(13)
O60 0.0355(17) 0.0521(18) 0.0341(18) 0.0191(15) -0.0087(14) 0.0159(15)
N10 0.0217(17) 0.0231(16) 0.0233(19) 0.0038(14) 0.0019(14) 0.0081(14)
N20 0.0238(18) 0.0244(17) 0.033(2) 0.0066(15) 0.0052(16) 0.0108(15)
N30 0.0245(18) 0.0229(16) 0.0255(19) 0.0062(14) 0.0002(15) 0.0036(15)
N40 0.033(2) 0.0281(18) 0.022(2) 0.0054(15) 0.0047(16) 0.0030(16)
N50 0.0241(17) 0.0273(17) 0.0235(19) 0.0092(14) 0.0036(15) 0.0106(15)
N60 0.0260(19) 0.0319(18) 0.031(2) 0.0123(16) -0.0007(16) 0.0052(16)
C11 0.025(2) 0.030(2) 0.023(2) 0.0040(17) 0.0002(17) 0.0098(18)
C12 0.028(2) 0.026(2) 0.023(2) 0.0023(17) 0.0039(18) 0.0090(18)
C13 0.022(2) 0.025(2) 0.026(2) 0.0066(17) 0.0004(17) 0.0053(17)
C14 0.022(2) 0.031(2) 0.026(2) 0.0075(17) -0.0011(17) 0.0090(18)
C15 0.022(2) 0.030(2) 0.022(2) 0.0037(17) -0.0017(17) 0.0058(18)
C21 0.024(2) 0.034(2) 0.027(2) 0.0102(18) -0.0005(18) 0.0087(19)
C22 0.023(2) 0.025(2) 0.028(2) 0.0045(17) 0.0024(18) 0.0071(18)
C23 0.026(2) 0.025(2) 0.028(2) 0.0091(17) 0.0043(18) 0.0063(18)
C24 0.026(2) 0.033(2) 0.022(2) 0.0058(17) -0.0020(17) 0.0093(19)
C25 0.028(2) 0.026(2) 0.030(2) 0.0038(17) -0.0001(19) 0.0077(18)
C31 0.028(2) 0.025(2) 0.030(2) 0.0108(17) 0.0005(18) 0.0130(18)
C32 0.030(2) 0.027(2) 0.029(2) 0.0061(18) 0.0036(19) 0.0128(18)
C33 0.025(2) 0.0223(19) 0.025(2) 0.0054(16) 0.0057(18) 0.0066(17)
C34 0.025(2) 0.027(2) 0.028(2) 0.0099(17) -0.0046(18) 0.0043(18)
C35 0.030(2) 0.0227(19) 0.030(2) 0.0078(17) 0.0041(19) 0.0106(18)
C41 0.033(2) 0.035(2) 0.029(2) 0.0090(19) -0.0022(19) 0.009(2)
C42 0.031(2) 0.022(2) 0.031(2) 0.0035(17) 0.0009(19) 0.0057(18)
C43 0.026(2) 0.0215(19) 0.025(2) 0.0075(16) 0.0019(18) 0.0037(17)
C44 0.028(2) 0.024(2) 0.025(2) 0.0043(17) 0.0033(18) 0.0075(18)
C45 0.029(2) 0.023(2) 0.031(2) 0.0054(17) 0.0035(19) 0.0072(18)
C51 0.028(2) 0.023(2) 0.027(2) 0.0051(17) 0.0032(18) 0.0082(18)
C52 0.032(2) 0.024(2) 0.025(2) 0.0052(17) 0.0019(18) 0.0091(18)
C53 0.024(2) 0.027(2) 0.022(2) 0.0092(17) 0.0013(17) 0.0044(18)
C54 0.029(2) 0.026(2) 0.023(2) 0.0033(17) -0.0006(18) 0.0061(18)
C55 0.028(2) 0.027(2) 0.027(2) 0.0032(17) 0.0052(18) 0.0097(18)
C61 0.031(2) 0.025(2) 0.025(2) 0.0071(17) 0.0010(18) 0.0070(18)
C62 0.026(2) 0.0219(19) 0.032(2) 0.0076(17) 0.0015(18) 0.0076(17)
C63 0.025(2) 0.0218(19) 0.030(2) 0.0096(17) 0.0000(18) 0.0025(17)
C64 0.026(2) 0.030(2) 0.025(2) 0.0095(17) 0.0043(18) 0.0073(19)
C65 0.027(2) 0.035(2) 0.034(3) 0.0124(19) 0.006(2) 0.0129(19)
N1 0.053(3) 0.037(2) 0.041(3) 0.0019(19) -0.006(2) 0.024(2)
O1 0.073(3) 0.065(2) 0.036(2) -0.0132(17) -0.0176(19) 0.043(2)
O2 0.143(4) 0.079(3) 0.041(2) 0.007(2) -0.012(2) 0.076(3)
O3 0.144(5) 0.062(3) 0.087(3) -0.009(2) -0.052(3) 0.039(3)

loop_
_atom_type_symbol
_atom_type_description
_atom_type_scat_dispersion_real
_atom_type_scat_dispersion_imag
_atom_type_scat_source
C C 0.0033 0.0016 'International Tables Vol C Tables 4.2.6.8 and 6.1.1.4'
H H 0.0000 0.0000 'International Tables Vol C Tables 4.2.6.8 and 6.1.1.4'
N N 0.0061 0.0033 'International Tables Vol C Tables 4.2.6.8 and 6.1.1.4'
O O 0.0106 0.0060 'International Tables Vol C Tables 4.2.6.8 and 6.1.1.4'
Zn Zn 0.2839 1.4301 'International Tables Vol C Tables 4.2.6.8 and 6.1.1.4'

loop_
_geom_angle_atom_site_label_1
_geom_angle_atom_site_label_2
_geom_angle_atom_site_label_3
_geom_angle
_geom_angle_site_symmetry_1
_geom_angle_site_symmetry_3
_geom_angle_publ_flag
O10 Zn O10 180 . 2_556 ?
O10 Zn O30 90.50(10) . 2_556 yes
O10 Zn O30 89.50(10) 2_556 2_556 ?
O10 Zn O30 89.50(10) . . yes
O10 Zn O30 90.50(10) 2_556 . yes
O30 Zn O30 180 2_556 . ?
O10 Zn O50 93.46(10) . 2_556 yes
O10 Zn O50 86.54(10) 2_556 2_556 ?
O30 Zn O50 86.54(10) 2_556 2_556 ?
O30 Zn O50 93.46(10) . 2_556 yes
O10 Zn O50 86.54(10) . . yes
O10 Zn O50 93.46(10) 2_556 . yes
O30 Zn O50 93.46(10) 2_556 . yes
O30 Zn O50 86.54(10) . . yes
O50 Zn O50 180 2_556 . ?
N10 O10 Zn 124.4(2) . . ?
N30 O30 Zn 129.2(2) . . ?
N50 O50 Zn 125.0(2) . . ?
O10 N10 C15 117.3(3) . . ?
O10 N10 C11 121.5(3) . . ?
C15 N10 C11 121.2(3) . . ?
O20 N20 C25 120.5(3) . . ?
O20 N20 C21 120.2(3) . . ?
C25 N20 C21 119.3(3) . . ?
C35 N30 O30 121.3(3) . . ?
C35 N30 C31 121.1(3) . . ?
O30 N30 C31 117.6(3) . . ?
O40 N40 C45 120.3(3) . . ?
O40 N40 C41 121.4(3) . . ?
C45 N40 C41 118.3(3) . . ?
O50 N50 C55 118.4(3) . . ?
O50 N50 C51 120.9(3) . . ?
C55 N50 C51 120.7(3) . . ?
O60 N60 C65 121.2(3) . . ?
O60 N60 C61 120.8(3) . . ?
C65 N60 C61 118.0(4) . . ?
N10 C11 C12 119.7(4) . . ?
C11 C12 C13 121.6(4) . . ?
C12 C13 C14 116.7(4) . . ?
C12 C13 C23 122.1(3) . . ?
C14 C13 C23 121.2(4) . . ?
C15 C14 C13 120.3(4) . . ?
N10 C15 C14 120.3(4) . . ?
N20 C21 C22 120.9(4) . . ?
C21 C22 C23 121.3(4) . . ?
C22 C23 C24 116.4(4) . . ?
C22 C23 C13 121.6(3) . . ?
C24 C23 C13 121.8(4) . . ?
C25 C24 C23 121.0(4) . . ?
N20 C25 C24 121.0(4) . . ?
N30 C31 C32 119.9(4) . . ?
C31 C32 C33 121.9(4) . . ?
C32 C33 C34 116.1(3) . . ?
C32 C33 C43 121.9(3) . . ?
C34 C33 C43 121.9(4) . . ?
C35 C34 C33 120.6(4) . . ?
N30 C35 C34 120.3(4) . . ?
N40 C41 C42 120.7(4) . . ?
C41 C42 C43 122.0(4) . . ?
C42 C43 C44 115.9(3) . . ?
C42 C43 C33 123.7(4) . . ?
C44 C43 C33 120.2(4) . . ?
C45 C44 C43 121.0(4) . . ?
N40 C45 C44 122.2(4) . . ?
N50 C51 C52 120.1(4) . . ?
C51 C52 C53 120.9(4) . . ?
C52 C53 C54 116.8(4) . . ?
C52 C53 C63 121.8(4) . . ?
C54 C53 C63 121.3(3) . . ?
C55 C54 C53 120.9(4) . . ?
N50 C55 C54 120.6(4) . . ?
C62 C61 N60 121.2(4) . . ?
C61 C62 C63 121.7(4) . . ?
C64 C63 C62 116.0(4) . . ?
C64 C63 C53 122.2(4) . . ?
C62 C63 C53 121.8(4) . . ?
C65 C64 C63 120.6(4) . . ?
N60 C65 C64 122.4(4) . . ?
O2 N1 O1 124.4(4) . . ?
O2 N1 O3 117.5(4) . . ?
O1 N1 O3 117.6(4) . . ?

loop_
_geom_bond_atom_site_label_1
_geom_bond_atom_site_label_2
_geom_bond_distance
_geom_bond_site_symmetry_2
_geom_bond_publ_flag
Zn O10 2.063(3) . yes
Zn O10 2.063(3) 2_556 ?
Zn O30 2.081(2) 2_556 ?
Zn O30 2.081(2) . yes
Zn O50 2.109(3) 2_556 ?
Zn O50 2.109(3) . yes
O10 N10 1.332(4) . yes
O20 N20 1.312(4) . yes
O30 N30 1.334(4) . yes
O40 N40 1.296(4) . yes
O50 N50 1.327(4) . yes
O60 N60 1.297(4) . yes
N10 C15 1.344(5) . ?
N10 C11 1.347(5) . ?
N20 C25 1.357(5) . ?
N20 C21 1.364(5) . ?
N30 C35 1.332(5) . ?
N30 C31 1.355(5) . ?
N40 C45 1.357(5) . ?
N40 C41 1.361(5) . ?
N50 C55 1.343(5) . ?
N50 C51 1.354(5) . ?
N60 C65 1.351(5) . ?
N60 C61 1.365(5) . ?
C11 C12 1.367(5) . ?
C12 C13 1.393(5) . ?
C13 C14 1.398(5) . ?
C13 C23 1.473(5) . ?
C14 C15 1.381(5) . ?
C21 C22 1.367(5) . ?
C22 C23 1.391(6) . ?
C23 C24 1.405(5) . ?
C24 C25 1.368(5) . ?
C31 C32 1.364(5) . ?
C32 C33 1.390(5) . ?
C33 C34 1.408(5) . ?
C33 C43 1.482(5) . ?
C34 C35 1.385(5) . ?
C41 C42 1.368(5) . ?
C42 C43 1.390(6) . ?
C43 C44 1.397(5) . ?
C44 C45 1.359(5) . ?
C51 C52 1.382(6) . ?
C52 C53 1.392(5) . ?
C53 C54 1.397(5) . ?
C53 C63 1.482(5) . ?
C54 C55 1.373(5) . ?
C61 C62 1.355(6) . ?
C62 C63 1.396(5) . ?
C63 C64 1.395(5) . ?
C64 C65 1.362(6) . ?
N1 O2 1.206(5) . ?
N1 O1 1.233(5) . ?
N1 O3 1.261(5) . ?
